data_4341798
loop_
_publ_author_name
'Khusnutdinova, Julia R.'
'Rath, Nigam P.'
'Mirica, Liviu M.'

_publ_section_title
;
 The Conformational Flexibility of the Tetradentate Ligand (tBu)N4 is
 Essential for the Stabilization of ((tBu)N4)Pd(III) Complexes.
;
_journal_name_full 'Inorganic chemistry'
_journal_page_first 141126065928000
_journal_paper_doi 10.1021/ic5023054
_journal_year 2014
_chemical_formula_moiety 'C26 H38 N6 Pd, 2(C F3 O3 S)'
_chemical_formula_sum 'C28 H38 F6 N6 O6 Pd S2'
_chemical_formula_weight 839.16
_chemical_name_systematic
; 
 ? 
;
_space_group_crystal_system monoclinic
_space_group_IT_number 14
_space_group_name_Hall '-P 2yn'
_space_group_name_H-M_alt 'P 1 21/n 1'
_symmetry_space_group_name_Hall '-P 2yn'
_symmetry_space_group_name_H-M 'P 1 21/n 1'
_atom_sites_solution_hydrogens geom
_atom_sites_solution_primary direct
_atom_sites_solution_secondary difmap
_audit_creation_method SHELXL-2013
_cell_angle_alpha 90
_cell_angle_beta 95.380(3)
_cell_angle_gamma 90
_cell_formula_units_Z 4
_cell_length_a 11.1023(6)
_cell_length_b 16.3529(9)
_cell_length_c 19.2998(11)
_cell_measurement_reflns_used 9322
_cell_measurement_temperature 100(2)
_cell_measurement_theta_max 42.84
_cell_measurement_theta_min 2.21
_cell_volume 3488.5(3)
_computing_cell_refinement 'Bruker SAINT'
_computing_data_collection 'Bruker APEX2'
_computing_data_reduction 'Bruker SAINT'
_computing_molecular_graphics 'Bruker SHELXTL'
_computing_publication_material 'Bruker SHELXTL'
_computing_structure_refinement 'SHELXL-2013 (Sheldrick, 2013)'
_computing_structure_solution 'SHELXS-97 (Sheldrick, 2008)'
_diffrn_ambient_temperature 100(2)
_diffrn_measured_fraction_theta_full 0.988
_diffrn_measured_fraction_theta_max 0.991
_diffrn_measurement_device_type 'Bruker APEX-II CCD'
_diffrn_measurement_method '\f and \w scans'
_diffrn_radiation_type MoK\a
_diffrn_radiation_wavelength 0.71073
_diffrn_reflns_av_R_equivalents 0.0316
_diffrn_reflns_av_unetI/netI 0.0252
_diffrn_reflns_Laue_measured_fraction_full 0.988
_diffrn_reflns_Laue_measured_fraction_max 0.991
_diffrn_reflns_limit_h_max 21
_diffrn_reflns_limit_h_min -21
_diffrn_reflns_limit_k_max 31
_diffrn_reflns_limit_k_min -31
_diffrn_reflns_limit_l_max 33
_diffrn_reflns_limit_l_min -36
_diffrn_reflns_number 165434
_diffrn_reflns_point_group_measured_fraction_full 0.988
_diffrn_reflns_point_group_measured_fraction_max 0.991
_diffrn_reflns_theta_full 25.000
_diffrn_reflns_theta_max 43.096
_diffrn_reflns_theta_min 1.635
_exptl_absorpt_coefficient_mu 0.733
_exptl_absorpt_correction_T_max 0.7484
_exptl_absorpt_correction_T_min 0.6662
_exptl_absorpt_correction_type multi-scan
_exptl_absorpt_process_details 'sadabs v2012/1'
_exptl_crystal_colour blue
_exptl_crystal_density_diffrn 1.598
_exptl_crystal_description rectangular
_exptl_crystal_F_000 1712
_exptl_crystal_size_max 0.368
_exptl_crystal_size_mid 0.289
_exptl_crystal_size_min 0.266
_refine_diff_density_max 1.577
_refine_diff_density_min -1.343
_refine_diff_density_rms 0.111
_refine_ls_extinction_method none
_refine_ls_goodness_of_fit_ref 1.164
_refine_ls_hydrogen_treatment constr
_refine_ls_matrix_type full
_refine_ls_number_parameters 450
_refine_ls_number_reflns 25736
_refine_ls_number_restraints 122
_refine_ls_restrained_S_all 1.161
_refine_ls_R_factor_all 0.0465
_refine_ls_R_factor_gt 0.0369
_refine_ls_shift/su_max 0.001
_refine_ls_shift/su_mean 0.000
_refine_ls_structure_factor_coef Fsqd
_refine_ls_weighting_details 'w=1/[\s^2^(Fo^2^)+(0.0174P)^2^+4.5297P] where P=(Fo^2^+2Fc^2^)/3'
_refine_ls_weighting_scheme calc
_refine_ls_wR_factor_gt 0.0865
_refine_ls_wR_factor_ref 0.0904
_reflns_Friedel_coverage 0.000
_reflns_number_gt 21998
_reflns_number_total 25736
_reflns_threshold_expression 'I > 2\s(I)'
_cod_data_source_file ic5023054_si_002.cif
_cod_data_source_block l27109
_cod_database_code 4341798
_shelx_space_group_comment
; 
The symmetry employed for this shelxl refinement is uniquely defined 
by the following loop, which should always be used as a source of 
symmetry information in preference to the above space-group names. 
They are only intended as comments. 
;
_shelx_estimated_absorpt_t_min 0.774
_shelx_estimated_absorpt_t_max 0.829
_shelxl_version_number 2013-3

loop_
_space_group_symop_operation_xyz
'x, y, z'
'-x+1/2, y+1/2, -z+1/2'
'-x, -y, -z'
'x-1/2, -y-1/2, z-1/2'

loop_
_atom_site_label
_atom_site_type_symbol
_atom_site_fract_x
_atom_site_fract_y
_atom_site_fract_z
_atom_site_U_iso_or_equiv
_atom_site_adp_type
_atom_site_occupancy
_atom_site_site_symmetry_order
_atom_site_calc_flag
_atom_site_refinement_flags_posn
_atom_site_refinement_flags_adp
Pd1 Pd 0.23590(2) 0.28296(2) 0.08235(2) 0.00927(2) Uani 1 1 d . .
S1 S 0.21150(3) 0.33043(2) 0.43402(2) 0.01481(5) Uani 1 1 d . U
S2 S 0.23400(4) 0.50354(3) 0.86152(2) 0.02941(9) Uani 1 1 d . U
F1 F 0.25875(14) 0.29038(14) 0.56438(7) 0.0668(6) Uani 1 1 d . U
F2 F 0.15858(19) 0.40220(10) 0.54743(9) 0.0690(6) Uani 1 1 d . U
F3 F 0.06993(10) 0.28708(7) 0.52959(5) 0.0274(2) Uani 1 1 d . U
F4 F 0.12854(13) 0.64666(8) 0.85746(8) 0.0430(3) Uani 1 1 d . U
F5 F 0.12994(13) 0.58934(9) 0.75755(7) 0.0413(3) Uani 1 1 d . U
F6 F 0.29170(14) 0.64367(12) 0.80657(14) 0.0772(7) Uani 1 1 d . U
O1 O 0.32012(11) 0.37869(9) 0.43875(7) 0.0281(2) Uani 1 1 d . U
O2 O 0.22641(13) 0.24522(8) 0.41723(8) 0.0304(3) Uani 1 1 d . U
O3 O 0.10875(11) 0.36812(8) 0.39614(7) 0.0264(2) Uani 1 1 d . U
O4 O 0.11872(17) 0.47181(12) 0.87346(11) 0.0506(5) Uani 1 1 d . U
O5 O 0.3073(2) 0.52716(13) 0.92273(12) 0.0693(8) Uani 1 1 d . U
O6 O 0.29655(19) 0.46026(13) 0.81159(11) 0.0566(5) Uani 1 1 d . U
N1 N 0.36033(9) 0.20565(6) 0.12928(5) 0.01166(14) Uani 1 1 d . .
N2 N 0.12684(9) 0.23119(6) 0.14697(5) 0.01114(13) Uani 1 1 d . .
N3 N 0.17591(9) 0.14369(6) 0.02466(5) 0.01245(14) Uani 1 1 d . .
N4 N 0.30591(9) 0.35063(6) 0.20144(5) 0.01207(14) Uani 1 1 d . .
N5 N 0.09895(9) 0.35078(6) 0.03671(6) 0.01380(15) Uani 1 1 d . .
N6 N 0.35401(9) 0.33186(6) 0.02180(5) 0.01324(15) Uani 1 1 d . .
C1 C 0.23991(11) 0.30130(8) 0.24833(6) 0.01427(17) Uani 1 1 d . .
H1A H 0.2095 0.3381 0.2835 0.017 Uiso 1 1 calc R U
H1B H 0.2976 0.2628 0.2733 0.017 Uiso 1 1 calc R U
C2 C 0.13378(10) 0.25225(7) 0.21472(6) 0.01206(16) Uani 1 1 d . .
C3 C 0.04865(12) 0.22244(8) 0.25691(6) 0.01593(18) Uani 1 1 d . .
H3 H 0.0505 0.2394 0.3041 0.019 Uiso 1 1 calc R U
C4 C -0.03867(12) 0.16799(8) 0.22966(7) 0.01676(19) Uani 1 1 d . .
H4 H -0.0988 0.1485 0.2574 0.020 Uiso 1 1 calc R U
C5 C -0.03717(11) 0.14231(7) 0.16134(7) 0.01445(17) Uani 1 1 d . .
H5 H -0.0937 0.1026 0.1427 0.017 Uiso 1 1 calc R U
C6 C 0.04708(10) 0.17477(7) 0.12014(6) 0.01206(16) Uani 1 1 d . .
C7 C 0.05223(11) 0.14707(8) 0.04555(6) 0.01491(18) Uani 1 1 d . .
H7A H 0.0151 0.0921 0.0398 0.018 Uiso 1 1 calc R U
H7B H 0.0038 0.1851 0.0143 0.018 Uiso 1 1 calc R U
C8 C 0.25219(12) 0.08785(7) 0.06817(7) 0.01519(18) Uani 1 1 d . .
H8A H 0.2854 0.0467 0.0375 0.018 Uiso 1 1 calc R U
H8B H 0.2002 0.0584 0.0989 0.018 Uiso 1 1 calc R U
C9 C 0.35733(11) 0.12540(7) 0.11361(6) 0.01282(16) Uani 1 1 d . .
C10 C 0.44553(12) 0.07319(8) 0.14442(7) 0.0174(2) Uani 1 1 d . .
H10 H 0.4453 0.0170 0.1321 0.021 Uiso 1 1 calc R U
C11 C 0.53363(13) 0.10354(9) 0.19316(8) 0.0210(2) Uani 1 1 d . .
H11 H 0.5958 0.0688 0.2135 0.025 Uiso 1 1 calc R U
C12 C 0.52984(12) 0.18539(9) 0.21187(7) 0.0188(2) Uani 1 1 d . .
H12 H 0.5873 0.2067 0.2468 0.023 Uiso 1 1 calc R U
C13 C 0.44160(11) 0.23572(8) 0.17924(6) 0.01390(17) Uani 1 1 d . .
C14 C 0.43154(11) 0.32453(8) 0.20029(7) 0.01481(18) Uani 1 1 d . .
H14A H 0.4746 0.3324 0.2471 0.018 Uiso 1 1 calc R U
H14B H 0.4715 0.3593 0.1672 0.018 Uiso 1 1 calc R U
C15 C 0.28843(11) 0.44073(7) 0.20886(6) 0.01366(17) Uani 1 1 d . .
C16 C 0.35175(16) 0.47361(9) 0.27704(8) 0.0226(3) Uani 1 1 d . .
H16A H 0.3235 0.4434 0.3163 0.034 Uiso 1 1 calc R U
H16B H 0.3329 0.5318 0.2816 0.034 Uiso 1 1 calc R U
H16C H 0.4394 0.4667 0.2769 0.034 Uiso 1 1 calc R U
C17 C 0.15269(13) 0.45809(9) 0.20516(8) 0.0201(2) Uani 1 1 d . .
H17A H 0.1120 0.4316 0.1638 0.030 Uiso 1 1 calc R U
H17B H 0.1390 0.5172 0.2024 0.030 Uiso 1 1 calc R U
H17C H 0.1201 0.4365 0.2469 0.030 Uiso 1 1 calc R U
C18 C 0.33840(13) 0.48512(8) 0.14799(7) 0.0189(2) Uani 1 1 d . .
H18A H 0.4261 0.4767 0.1500 0.028 Uiso 1 1 calc R U
H18B H 0.3212 0.5437 0.1509 0.028 Uiso 1 1 calc R U
H18C H 0.3000 0.4634 0.1040 0.028 Uiso 1 1 calc R U
C19 C 0.18337(11) 0.13294(7) -0.05209(6) 0.01454(17) Uani 1 1 d . .
C20 C 0.12131(15) 0.20454(9) -0.09190(7) 0.0204(2) Uani 1 1 d . .
H20A H 0.0344 0.2032 -0.0867 0.031 Uiso 1 1 calc R U
H20B H 0.1342 0.2002 -0.1413 0.031 Uiso 1 1 calc R U
H20C H 0.1556 0.2561 -0.0732 0.031 Uiso 1 1 calc R U
C21 C 0.12382(13) 0.05296(8) -0.07867(7) 0.0189(2) Uani 1 1 d . .
H21A H 0.1578 0.0072 -0.0504 0.028 Uiso 1 1 calc R U
H21B H 0.1392 0.0445 -0.1273 0.028 Uiso 1 1 calc R U
H21C H 0.0364 0.0560 -0.0753 0.028 Uiso 1 1 calc R U
C22 C 0.31695(13) 0.13374(10) -0.06616(8) 0.0215(2) Uani 1 1 d . .
H22A H 0.3564 0.1823 -0.0447 0.032 Uiso 1 1 calc R U
H22B H 0.3230 0.1350 -0.1165 0.032 Uiso 1 1 calc R U
H22C H 0.3569 0.0845 -0.0463 0.032 Uiso 1 1 calc R U
C23 C 0.01468(11) 0.37795(8) 0.00665(7) 0.01531(18) Uani 1 1 d . .
C24 C -0.09206(13) 0.41111(10) -0.03251(9) 0.0232(3) Uani 1 1 d . .
H24A H -0.0676 0.4453 -0.0705 0.035 Uiso 1 1 calc R U
H24B H -0.1376 0.4442 -0.0017 0.035 Uiso 1 1 calc R U
H24C H -0.1431 0.3662 -0.0519 0.035 Uiso 1 1 calc R U
C25 C 0.42639(11) 0.35827(7) -0.01016(7) 0.01427(17) Uani 1 1 d . .
C26 C 0.51846(13) 0.39068(9) -0.05078(8) 0.0212(2) Uani 1 1 d . .
H26A H 0.5673 0.3457 -0.0666 0.032 Uiso 1 1 calc R U
H26B H 0.5706 0.4283 -0.0220 0.032 Uiso 1 1 calc R U
H26C H 0.4799 0.4201 -0.0912 0.032 Uiso 1 1 calc R U
C27 C 0.17250(16) 0.32755(12) 0.52356(8) 0.0288(3) Uani 1 1 d . U
C28 C 0.19480(15) 0.60087(12) 0.81854(12) 0.0310(3) Uani 1 1 d . U

loop_
_atom_site_aniso_label
_atom_site_aniso_U_11
_atom_site_aniso_U_22
_atom_site_aniso_U_33
_atom_site_aniso_U_23
_atom_site_aniso_U_13
_atom_site_aniso_U_12
Pd1 0.00954(3) 0.00992(3) 0.00832(3) 0.00140(2) 0.00072(2) -0.00149(2)
S1 0.01275(10) 0.01792(12) 0.01379(11) 0.00287(9) 0.00146(8) -0.00035(9)
S2 0.02382(17) 0.03193(19) 0.0310(2) -0.01188(16) -0.00519(14) 0.01256(15)
F1 0.0418(7) 0.1295(17) 0.0256(6) 0.0353(8) -0.0152(5) -0.0352(9)
F2 0.1088(14) 0.0544(9) 0.0530(9) -0.0380(7) 0.0563(9) -0.0559(9)
F3 0.0268(4) 0.0340(5) 0.0227(4) -0.0032(4) 0.0091(3) -0.0169(4)
F4 0.0423(7) 0.0330(6) 0.0526(8) -0.0105(6) -0.0008(6) 0.0167(5)
F5 0.0458(7) 0.0473(8) 0.0307(6) 0.0074(5) 0.0038(5) 0.0009(6)
F6 0.0295(7) 0.0602(11) 0.144(2) 0.0123(12) 0.0192(10) -0.0196(7)
O1 0.0195(4) 0.0401(7) 0.0246(5) 0.0085(5) 0.0020(4) -0.0124(4)
O2 0.0390(7) 0.0195(5) 0.0353(7) 0.0048(4) 0.0169(5) 0.0057(5)
O3 0.0185(4) 0.0336(6) 0.0262(5) 0.0082(4) -0.0019(4) 0.0050(4)
O4 0.0401(9) 0.0476(10) 0.0643(12) 0.0262(9) 0.0056(8) 0.0059(7)
O5 0.0687(13) 0.0620(12) 0.0672(13) -0.0348(10) -0.0468(11) 0.0394(10)
O6 0.0573(11) 0.0565(11) 0.0573(11) -0.0214(9) 0.0116(9) 0.0302(9)
N1 0.0118(3) 0.0123(3) 0.0108(3) 0.0015(3) 0.0002(3) -0.0009(3)
N2 0.0109(3) 0.0120(3) 0.0105(3) 0.0009(3) 0.0012(3) -0.0023(3)
N3 0.0138(3) 0.0128(3) 0.0105(3) -0.0003(3) 0.0001(3) -0.0012(3)
N4 0.0122(3) 0.0127(3) 0.0115(3) 0.0003(3) 0.0017(3) -0.0035(3)
N5 0.0137(4) 0.0139(4) 0.0136(4) 0.0017(3) 0.0000(3) -0.0001(3)
N6 0.0132(4) 0.0136(4) 0.0133(4) 0.0019(3) 0.0028(3) -0.0007(3)
C1 0.0166(4) 0.0167(4) 0.0095(4) 0.0006(3) 0.0012(3) -0.0062(3)
C2 0.0125(4) 0.0134(4) 0.0105(4) 0.0011(3) 0.0022(3) -0.0031(3)
C3 0.0176(4) 0.0181(5) 0.0127(4) 0.0007(4) 0.0047(3) -0.0052(4)
C4 0.0152(4) 0.0180(5) 0.0176(5) 0.0021(4) 0.0048(4) -0.0050(4)
C5 0.0123(4) 0.0142(4) 0.0170(5) 0.0015(3) 0.0022(3) -0.0041(3)
C6 0.0114(4) 0.0122(4) 0.0125(4) 0.0008(3) 0.0003(3) -0.0025(3)
C7 0.0138(4) 0.0178(4) 0.0130(4) -0.0016(3) 0.0004(3) -0.0050(3)
C8 0.0184(5) 0.0110(4) 0.0156(4) 0.0003(3) -0.0015(4) -0.0009(3)
C9 0.0144(4) 0.0122(4) 0.0118(4) 0.0020(3) 0.0011(3) 0.0000(3)
C10 0.0196(5) 0.0143(4) 0.0178(5) 0.0035(4) -0.0014(4) 0.0027(4)
C11 0.0201(5) 0.0203(5) 0.0213(6) 0.0053(4) -0.0044(4) 0.0044(4)
C12 0.0171(5) 0.0204(5) 0.0177(5) 0.0023(4) -0.0053(4) 0.0009(4)
C13 0.0126(4) 0.0157(4) 0.0130(4) 0.0013(3) -0.0010(3) -0.0012(3)
C14 0.0127(4) 0.0157(4) 0.0156(4) -0.0010(3) -0.0009(3) -0.0031(3)
C15 0.0153(4) 0.0136(4) 0.0123(4) -0.0012(3) 0.0025(3) -0.0034(3)
C16 0.0321(7) 0.0186(5) 0.0164(5) -0.0038(4) -0.0022(5) -0.0084(5)
C17 0.0176(5) 0.0206(5) 0.0232(6) -0.0035(4) 0.0065(4) 0.0003(4)
C18 0.0232(5) 0.0157(5) 0.0188(5) 0.0036(4) 0.0073(4) -0.0013(4)
C19 0.0177(4) 0.0141(4) 0.0117(4) -0.0021(3) 0.0006(3) -0.0021(3)
C20 0.0297(6) 0.0176(5) 0.0134(5) 0.0019(4) 0.0001(4) 0.0007(4)
C21 0.0212(5) 0.0161(5) 0.0186(5) -0.0050(4) -0.0020(4) -0.0028(4)
C22 0.0204(5) 0.0262(6) 0.0186(5) -0.0054(5) 0.0055(4) -0.0042(5)
C23 0.0145(4) 0.0141(4) 0.0169(5) 0.0011(3) -0.0004(3) 0.0003(3)
C24 0.0184(5) 0.0216(6) 0.0280(7) 0.0035(5) -0.0064(5) 0.0026(4)
C25 0.0143(4) 0.0135(4) 0.0155(4) 0.0026(3) 0.0045(3) 0.0003(3)
C26 0.0175(5) 0.0216(5) 0.0261(6) 0.0080(5) 0.0099(4) 0.0004(4)
C27 0.0309(7) 0.0402(9) 0.0157(5) -0.0034(5) 0.0045(5) -0.0226(7)
C28 0.0169(6) 0.0308(8) 0.0459(10) -0.0042(7) 0.0057(6) -0.0036(5)

loop_
_atom_type_symbol
_atom_type_description
_atom_type_scat_dispersion_real
_atom_type_scat_dispersion_imag
_atom_type_scat_source
C C 0.0033 0.0016 'International Tables Vol C Tables 4.2.6.8 and 6.1.1.4'
H H 0.0000 0.0000 'International Tables Vol C Tables 4.2.6.8 and 6.1.1.4'
N N 0.0061 0.0033 'International Tables Vol C Tables 4.2.6.8 and 6.1.1.4'
O O 0.0106 0.0060 'International Tables Vol C Tables 4.2.6.8 and 6.1.1.4'
F F 0.0171 0.0103 'International Tables Vol C Tables 4.2.6.8 and 6.1.1.4'
S S 0.1246 0.1234 'International Tables Vol C Tables 4.2.6.8 and 6.1.1.4'
Pd Pd -0.9988 1.0072 'International Tables Vol C Tables 4.2.6.8 and 6.1.1.4'

loop_
_geom_angle_atom_site_label_1
_geom_angle_atom_site_label_2
_geom_angle_atom_site_label_3
_geom_angle
N6 Pd1 N2 176.27(4)
N6 Pd1 N5 91.93(4)
N2 Pd1 N5 91.68(4)
N6 Pd1 N1 93.08(4)
N2 Pd1 N1 83.37(4)
N5 Pd1 N1 174.00(4)
O3 S1 O1 114.76(8)
O3 S1 O2 113.74(9)
O1 S1 O2 115.54(9)
O3 S1 C27 104.25(9)
O1 S1 C27 103.10(7)
O2 S1 C27 103.33(9)
O4 S2 O5 114.74(16)
O4 S2 O6 115.56(14)
O5 S2 O6 114.72(13)
O4 S2 C28 102.23(9)
O5 S2 C28 103.51(12)
O6 S2 C28 103.62(12)
C9 N1 C13 121.07(10)
C9 N1 Pd1 120.48(8)
C13 N1 Pd1 118.34(8)
C2 N2 C6 121.56(10)
C2 N2 Pd1 120.85(7)
C6 N2 Pd1 117.59(8)
C8 N3 C7 111.92(10)
C8 N3 C19 114.35(10)
C7 N3 C19 114.51(9)
C1 N4 C14 112.54(10)
C1 N4 C15 114.09(10)
C14 N4 C15 114.97(9)
C23 N5 Pd1 169.37(11)
C25 N6 Pd1 176.23(10)
N4 C1 C2 116.18(9)
N4 C1 H1A 108.2
C2 C1 H1A 108.2
N4 C1 H1B 108.2
C2 C1 H1B 108.2
H1A C1 H1B 107.4
N2 C2 C3 119.86(10)
N2 C2 C1 121.38(10)
C3 C2 C1 118.48(10)
C4 C3 C2 119.54(11)
C4 C3 H3 120.2
C2 C3 H3 120.2
C3 C4 C5 119.10(11)
C3 C4 H4 120.5
C5 C4 H4 120.5
C4 C5 C6 119.87(11)
C4 C5 H5 120.1
C6 C5 H5 120.1
N2 C6 C5 119.67(11)
N2 C6 C7 119.18(10)
C5 C6 C7 121.14(10)
N3 C7 C6 113.06(9)
N3 C7 H7A 109.0
C6 C7 H7A 109.0
N3 C7 H7B 109.0
C6 C7 H7B 109.0
H7A C7 H7B 107.8
N3 C8 C9 116.88(10)
N3 C8 H8A 108.1
C9 C8 H8A 108.1
N3 C8 H8B 108.1
C9 C8 H8B 108.1
H8A C8 H8B 107.3
N1 C9 C10 120.07(11)
N1 C9 C8 121.61(10)
C10 C9 C8 118.03(11)
C11 C10 C9 119.67(12)
C11 C10 H10 120.2
C9 C10 H10 120.2
C10 C11 C12 119.07(12)
C10 C11 H11 120.5
C12 C11 H11 120.5
C13 C12 C11 119.48(12)
C13 C12 H12 120.3
C11 C12 H12 120.3
N1 C13 C12 120.35(12)
N1 C13 C14 118.65(10)
C12 C13 C14 120.97(11)
N4 C14 C13 112.25(9)
N4 C14 H14A 109.2
C13 C14 H14A 109.2
N4 C14 H14B 109.2
C13 C14 H14B 109.2
H14A C14 H14B 107.9
N4 C15 C17 108.36(10)
N4 C15 C18 109.55(10)
C17 C15 C18 107.65(11)
N4 C15 C16 112.05(11)
C17 C15 C16 110.27(11)
C18 C15 C16 108.87(11)
C15 C16 H16A 109.5
C15 C16 H16B 109.5
H16A C16 H16B 109.5
C15 C16 H16C 109.5
H16A C16 H16C 109.5
H16B C16 H16C 109.5
C15 C17 H17A 109.5
C15 C17 H17B 109.5
H17A C17 H17B 109.5
C15 C17 H17C 109.5
H17A C17 H17C 109.5
H17B C17 H17C 109.5
C15 C18 H18A 109.5
C15 C18 H18B 109.5
H18A C18 H18B 109.5
C15 C18 H18C 109.5
H18A C18 H18C 109.5
H18B C18 H18C 109.5
N3 C19 C20 110.01(10)
N3 C19 C21 111.61(10)
C20 C19 C21 109.00(11)
N3 C19 C22 108.51(10)
C20 C19 C22 107.61(12)
C21 C19 C22 110.02(11)
C19 C20 H20A 109.5
C19 C20 H20B 109.5
H20A C20 H20B 109.5
C19 C20 H20C 109.5
H20A C20 H20C 109.5
H20B C20 H20C 109.5
C19 C21 H21A 109.5
C19 C21 H21B 109.5
H21A C21 H21B 109.5
C19 C21 H21C 109.5
H21A C21 H21C 109.5
H21B C21 H21C 109.5
C19 C22 H22A 109.5
C19 C22 H22B 109.5
H22A C22 H22B 109.5
C19 C22 H22C 109.5
H22A C22 H22C 109.5
H22B C22 H22C 109.5
N5 C23 C24 178.84(15)
C23 C24 H24A 109.5
C23 C24 H24B 109.5
H24A C24 H24B 109.5
C23 C24 H24C 109.5
H24A C24 H24C 109.5
H24B C24 H24C 109.5
N6 C25 C26 179.30(14)
C25 C26 H26A 109.5
C25 C26 H26B 109.5
H26A C26 H26B 109.5
C25 C26 H26C 109.5
H26A C26 H26C 109.5
H26B C26 H26C 109.5
F2 C27 F1 108.53(18)
F2 C27 F3 107.47(17)
F1 C27 F3 107.18(15)
F2 C27 S1 110.71(13)
F1 C27 S1 110.62(15)
F3 C27 S1 112.16(10)
F6 C28 F4 107.63(18)
F6 C28 F5 107.5(2)
F4 C28 F5 107.24(15)
F6 C28 S2 112.16(15)
F4 C28 S2 110.77(15)
F5 C28 S2 111.28(13)

loop_
_geom_bond_atom_site_label_1
_geom_bond_atom_site_label_2
_geom_bond_distance
Pd1 N6 2.0030(10)
Pd1 N2 2.0054(10)
Pd1 N5 2.0166(10)
Pd1 N1 2.0230(10)
S1 O3 1.4350(11)
S1 O1 1.4368(12)
S1 O2 1.4437(13)
S1 C27 1.8210(16)
S2 O4 1.4197(19)
S2 O5 1.4238(17)
S2 O6 1.4273(17)
S2 C28 1.828(2)
F1 C27 1.329(3)
F2 C27 1.319(2)
F3 C27 1.3316(17)
F4 C28 1.330(2)
F5 C28 1.334(2)
F6 C28 1.322(2)
N1 C9 1.3463(15)
N1 C13 1.3501(15)
N2 C2 1.3472(15)
N2 C6 1.3483(14)
N3 C8 1.4571(16)
N3 C7 1.4680(16)
N3 C19 1.5016(16)
N4 C1 1.4598(15)
N4 C14 1.4608(16)
N4 C15 1.4947(16)
N5 C23 1.1434(16)
N6 C25 1.1427(15)
C1 C2 1.5196(16)
C1 H1A 0.9900
C1 H1B 0.9900
C2 C3 1.3922(16)
C3 C4 1.3833(18)
C3 H3 0.9500
C4 C5 1.3855(19)
C4 H4 0.9500
C5 C6 1.3887(16)
C5 H5 0.9500
C6 C7 1.5154(17)
C7 H7A 0.9900
C7 H7B 0.9900
C8 C9 1.5222(17)
C8 H8A 0.9900
C8 H8B 0.9900
C9 C10 1.3900(17)
C10 C11 1.384(2)
C10 H10 0.9500
C11 C12 1.388(2)
C11 H11 0.9500
C12 C13 1.3849(17)
C12 H12 0.9500
C13 C14 1.5151(18)
C14 H14A 0.9900
C14 H14B 0.9900
C15 C17 1.5286(18)
C15 C18 1.5288(18)
C15 C16 1.5302(18)
C16 H16A 0.9800
C16 H16B 0.9800
C16 H16C 0.9800
C17 H17A 0.9800
C17 H17B 0.9800
C17 H17C 0.9800
C18 H18A 0.9800
C18 H18B 0.9800
C18 H18C 0.9800
C19 C20 1.5285(18)
C19 C21 1.5321(17)
C19 C22 1.5326(19)
C20 H20A 0.9800
C20 H20B 0.9800
C20 H20C 0.9800
C21 H21A 0.9800
C21 H21B 0.9800
C21 H21C 0.9800
C22 H22A 0.9800
C22 H22B 0.9800
C22 H22C 0.9800
C23 C24 1.4497(18)
C24 H24A 0.9800
C24 H24B 0.9800
C24 H24C 0.9800
C25 C26 1.4458(17)
C26 H26A 0.9800
C26 H26B 0.9800
C26 H26C 0.9800

loop_
_geom_hbond_atom_site_label_D
_geom_hbond_atom_site_label_H
_geom_hbond_atom_site_label_A
_geom_hbond_distance_DH
_geom_hbond_distance_HA
_geom_hbond_distance_DA
_geom_hbond_angle_DHA
_geom_hbond_site_symmetry_A
C1 H1A O3 0.99 2.58 3.4975(18) 153.6 .
C10 H10 O3 0.95 2.55 3.4833(19) 166.2 2_545
C16 H16A O1 0.98 2.59 3.533(2) 160.6 .
C24 H24A O4 0.98 2.46 3.248(3) 137.1 1_554
C24 H24B O5 0.98 2.57 3.488(3) 155.2 3_566
C24 H24C O2 0.98 2.37 3.342(2) 172.1 4_565
C26 H26A O2 0.98 2.35 3.304(2) 163.8 4_665
C26 H26B O5 0.98 2.36 3.280(2) 156.7 3_666

loop_
_geom_torsion_atom_site_label_1
_geom_torsion_atom_site_label_2
_geom_torsion_atom_site_label_3
_geom_torsion_atom_site_label_4
_geom_torsion
C14 N4 C1 C2 -116.78(12)
C15 N4 C1 C2 109.88(12)
C6 N2 C2 C3 -7.23(18)
Pd1 N2 C2 C3 172.91(9)
C6 N2 C2 C1 166.63(11)
Pd1 N2 C2 C1 -13.23(15)
N4 C1 C2 N2 23.29(17)
N4 C1 C2 C3 -162.77(11)
N2 C2 C3 C4 3.36(19)
C1 C2 C3 C4 -170.68(12)
C2 C3 C4 C5 2.0(2)
C3 C4 C5 C6 -3.6(2)
C2 N2 C6 C5 5.58(17)
Pd1 N2 C6 C5 -174.56(9)
C2 N2 C6 C7 -173.62(11)
Pd1 N2 C6 C7 6.24(14)
C4 C5 C6 N2 -0.07(18)
C4 C5 C6 C7 179.12(12)
C8 N3 C7 C6 59.38(13)
C19 N3 C7 C6 -168.40(10)
N2 C6 C7 N3 35.08(15)
C5 C6 C7 N3 -144.10(11)
C7 N3 C8 C9 -114.59(12)
C19 N3 C8 C9 113.11(12)
C13 N1 C9 C10 -5.91(18)
Pd1 N1 C9 C10 177.89(9)
C13 N1 C9 C8 167.83(11)
Pd1 N1 C9 C8 -8.37(15)
N3 C8 C9 N1 19.15(17)
N3 C8 C9 C10 -166.98(12)
N1 C9 C10 C11 2.4(2)
C8 C9 C10 C11 -171.54(13)
C9 C10 C11 C12 1.9(2)
C10 C11 C12 C13 -2.9(2)
C9 N1 C13 C12 4.93(18)
Pd1 N1 C13 C12 -178.79(10)
C9 N1 C13 C14 -173.11(11)
Pd1 N1 C13 C14 3.17(14)
C11 C12 C13 N1 -0.5(2)
C11 C12 C13 C14 177.54(13)
C1 N4 C14 C13 57.85(13)
C15 N4 C14 C13 -169.24(10)
N1 C13 C14 N4 38.06(15)
C12 C13 C14 N4 -139.97(13)
C1 N4 C15 C17 -50.87(13)
C14 N4 C15 C17 176.95(10)
C1 N4 C15 C18 -168.05(10)
C14 N4 C15 C18 59.77(13)
C1 N4 C15 C16 71.01(13)
C14 N4 C15 C16 -61.17(14)
C8 N3 C19 C20 -168.51(11)
C7 N3 C19 C20 60.43(13)
C8 N3 C19 C21 70.36(13)
C7 N3 C19 C21 -60.70(14)
C8 N3 C19 C22 -51.03(13)
C7 N3 C19 C22 177.92(11)
O3 S1 C27 F2 -62.39(16)
O1 S1 C27 F2 57.79(17)
O2 S1 C27 F2 178.47(15)
O3 S1 C27 F1 177.26(13)
O1 S1 C27 F1 -62.56(15)
O2 S1 C27 F1 58.11(15)
O3 S1 C27 F3 57.65(17)
O1 S1 C27 F3 177.83(14)
O2 S1 C27 F3 -61.50(17)
O4 S2 C28 F6 175.92(19)
O5 S2 C28 F6 56.4(2)
O6 S2 C28 F6 -63.6(2)
O4 S2 C28 F4 55.64(17)
O5 S2 C28 F4 -63.85(17)
O6 S2 C28 F4 176.10(15)
O4 S2 C28 F5 -63.56(17)
O5 S2 C28 F5 176.94(16)
O6 S2 C28 F5 56.89(16)
